data_2016766
loop_
_publ_author_name
'Ort\'iz, Alejandro'
'Insuasty, Braulio'
'Cobo, Justo'
'Low, John N.'
'Glidewell, Christopher'

_publ_section_title
;
 Hexamethylenediammonium bis(chloroacetate): a three-dimensional
 hydrogen-bonded framework structure
;
_journal_coeditor_code HJ3084
_journal_issue 9
_journal_name_full 'Acta Crystallographica Section C'
_journal_page_first o505
_journal_page_last o507
_journal_paper_doi 10.1107/S0108270108025341
_journal_volume 64
_journal_year 2008
_chemical_formula_iupac 'C6 H18 N2 2+ , 2C2 H2 Cl O2 -'
_chemical_formula_moiety 'C6 H18 N2 2+ , 2C2 H2 Cl O2 -'
_chemical_formula_sum 'C10 H22 Cl2 N2 O4'
_chemical_formula_weight 305.20
_chemical_name_systematic
;
Hexamethylenediammonium bis(chloroacetate)
;
_space_group_IT_number 2
_symmetry_cell_setting triclinic
_symmetry_space_group_name_Hall '-P 1'
_symmetry_space_group_name_H-M 'P -1'
_atom_sites_solution_hydrogens geom
_atom_sites_solution_primary direct
_atom_sites_solution_secondary difmap
_cell_angle_alpha 97.277(12)
_cell_angle_beta 95.631(15)
_cell_angle_gamma 111.037(12)
_cell_formula_units_Z 1
_cell_length_a 6.5779(18)
_cell_length_b 7.3593(10)
_cell_length_c 8.425(2)
_cell_measurement_reflns_used 1718
_cell_measurement_temperature 120(2)
_cell_measurement_theta_max 27.50
_cell_measurement_theta_min 3.01
_cell_volume 373.03(15)
_computing_cell_refinement 'DIRAX/LSQ (Duisenberg <i>et al.</i>,  2000)'
_computing_data_collection 'COLLECT (Nonius, 1999)'
_computing_data_reduction 'EVALCCD (Duisenberg <i>et al.</i>,  2003)'
_computing_molecular_graphics 'PLATON (Spek, 2003)'
_computing_publication_material 'SHELXL97 (Sheldrick, 2008) and PRPKAPPA (Ferguson, 1999)'
_computing_structure_refinement 'OSCAIL (McArdle, 2003) and SHELXL97 (Sheldrick, 2008)'
_computing_structure_solution 'SIR2004 (Burla <i>et al.</i>,  2005)'
_diffrn_ambient_temperature 120(2)
_diffrn_detector_area_resol_mean 9.091
_diffrn_measured_fraction_theta_full 0.999
_diffrn_measured_fraction_theta_max 0.999
_diffrn_measurement_device_type 'Bruker Nonius KappaCCD'
_diffrn_measurement_method '\f and \w scans'
_diffrn_radiation_monochromator graphite
_diffrn_radiation_source 'Bruker Nonius FR591 rotating anode'
_diffrn_radiation_type 'Mo K\a'
_diffrn_radiation_wavelength 0.71073
_diffrn_reflns_av_R_equivalents 0.0438
_diffrn_reflns_av_sigmaI/netI 0.0319
_diffrn_reflns_limit_h_max 8
_diffrn_reflns_limit_h_min -8
_diffrn_reflns_limit_k_max 9
_diffrn_reflns_limit_k_min -9
_diffrn_reflns_limit_l_max 10
_diffrn_reflns_limit_l_min -10
_diffrn_reflns_number 10725
_diffrn_reflns_theta_full 27.50
_diffrn_reflns_theta_max 27.50
_diffrn_reflns_theta_min 3.01
_diffrn_standards_decay_% 0
_diffrn_standards_number 0
_exptl_absorpt_coefficient_mu 0.443
_exptl_absorpt_correction_T_max 0.961
_exptl_absorpt_correction_T_min 0.836
_exptl_absorpt_correction_type multi-scan
_exptl_absorpt_process_details '(SADABS; Sheldrick, 2003)'
_exptl_crystal_colour colourless
_exptl_crystal_density_diffrn 1.359
_exptl_crystal_density_method 'not measured'
_exptl_crystal_description lath
_exptl_crystal_F_000 162
_exptl_crystal_size_max 0.42
_exptl_crystal_size_mid 0.12
_exptl_crystal_size_min 0.09
_refine_diff_density_max 0.278
_refine_diff_density_min -0.323
_refine_ls_extinction_method none
_refine_ls_goodness_of_fit_ref 1.088
_refine_ls_hydrogen_treatment constr
_refine_ls_matrix_type full
_refine_ls_number_parameters 82
_refine_ls_number_reflns 1718
_refine_ls_number_restraints 0
_refine_ls_restrained_S_all 1.088
_refine_ls_R_factor_all 0.0650
_refine_ls_R_factor_gt 0.0388
_refine_ls_shift/su_max 0.000
_refine_ls_shift/su_mean 0.000
_refine_ls_structure_factor_coef Fsqd
_refine_ls_weighting_details 'w = 1/[\s^2^(Fo^2^)+(0.0385P)^2^+0.2039P] where P=(Fo^2^+2Fc^2^)/3'
_refine_ls_weighting_scheme calc
_refine_ls_wR_factor_gt 0.0848
_refine_ls_wR_factor_ref 0.0973
_reflns_number_gt 1273
_reflns_number_total 1718
_reflns_threshold_expression I>2\s(I)
_cod_data_source_file hj3084.cif
_cod_data_source_block I
_cod_database_code 2016766
_cod_database_fobs_code 2016766

loop_
_symmetry_equiv_pos_as_xyz
'x, y, z'
'-x, -y, -z'

loop_
_atom_site_type_symbol
_atom_site_label
_atom_site_fract_x
_atom_site_fract_y
_atom_site_fract_z
_atom_site_U_iso_or_equiv
_atom_site_adp_type
_atom_site_calc_flag
_atom_site_refinement_flags
_atom_site_occupancy
Cl Cl1 1.20850(9) 0.87484(8) 0.33120(6) 0.03979(18) Uani d . 1
O O1 0.8943(2) 0.72297(18) 0.02519(15) 0.0233(3) Uani d . 1
O O2 0.7035(2) 0.91290(19) 0.08073(17) 0.0278(3) Uani d . 1
N N1 0.7202(2) 0.3237(2) 0.05569(18) 0.0211(3) Uani d . 1
C C2 0.7302(3) 0.3420(3) 0.2332(2) 0.0235(4) Uani d . 1
C C3 0.5837(3) 0.4444(3) 0.2917(2) 0.0221(4) Uani d . 1
C C4 0.5738(3) 0.4491(3) 0.4704(2) 0.0231(4) Uani d . 1
C C5 1.0221(3) 0.9807(3) 0.2583(2) 0.0264(4) Uani d . 1
C C6 0.8592(3) 0.8592(3) 0.1085(2) 0.0199(4) Uani d . 1
H H1A 0.7536 0.4411 0.0280 0.025 Uiso d R 1
H H1B 0.5839 0.2509 0.0099 0.025 Uiso d R 1
H H1C 0.8125 0.2704 0.0229 0.025 Uiso d R 1
H H2A 0.8841 0.4182 0.2865 0.028 Uiso calc R 1
H H2B 0.6832 0.2089 0.2631 0.028 Uiso calc R 1
H H3A 0.4330 0.3752 0.2302 0.026 Uiso calc R 1
H H3B 0.6393 0.5815 0.2701 0.026 Uiso calc R 1
H H4A 0.5191 0.3120 0.4920 0.028 Uiso calc R 1
H H4B 0.7245 0.5188 0.5318 0.028 Uiso calc R 1
H H5A 0.9384 1.0015 0.3456 0.032 Uiso calc R 1
H H5B 1.1083 1.1121 0.2336 0.032 Uiso calc R 1

loop_
_atom_site_aniso_label
_atom_site_aniso_U_11
_atom_site_aniso_U_22
_atom_site_aniso_U_33
_atom_site_aniso_U_12
_atom_site_aniso_U_13
_atom_site_aniso_U_23
Cl1 0.0394(3) 0.0482(3) 0.0353(3) 0.0253(3) -0.0062(2) 0.0025(2)
O1 0.0258(7) 0.0216(7) 0.0243(7) 0.0106(5) 0.0068(5) 0.0034(5)
O2 0.0221(7) 0.0253(7) 0.0367(8) 0.0122(6) 0.0009(6) 0.0014(6)
N1 0.0212(8) 0.0192(8) 0.0252(8) 0.0096(6) 0.0073(6) 0.0029(6)
C2 0.0256(9) 0.0275(10) 0.0201(9) 0.0136(8) 0.0040(7) 0.0027(7)
C3 0.0254(9) 0.0208(9) 0.0229(9) 0.0112(8) 0.0060(7) 0.0049(7)
C4 0.0264(9) 0.0240(9) 0.0222(9) 0.0124(8) 0.0052(7) 0.0050(7)
C5 0.0314(10) 0.0243(10) 0.0248(9) 0.0133(8) 0.0013(8) 0.0027(8)
C6 0.0205(9) 0.0175(8) 0.0222(9) 0.0054(7) 0.0072(7) 0.0069(7)

loop_
_atom_type_symbol
_atom_type_description
_atom_type_scat_dispersion_real
_atom_type_scat_dispersion_imag
_atom_type_scat_source
C C 0.0033 0.0016 'International Tables Vol C Tables 4.2.6.8 and 6.1.1.4'
H H 0.0000 0.0000 'International Tables Vol C Tables 4.2.6.8 and 6.1.1.4'
Cl Cl 0.1484 0.1585 'International Tables Vol C Tables 4.2.6.8 and 6.1.1.4'
N N 0.0061 0.0033 'International Tables Vol C Tables 4.2.6.8 and 6.1.1.4'
O O 0.0106 0.0060 'International Tables Vol C Tables 4.2.6.8 and 6.1.1.4'

loop_
_geom_angle_atom_site_label_1
_geom_angle_atom_site_label_2
_geom_angle_atom_site_label_3
_geom_angle_site_symmetry_1
_geom_angle
_geom_angle_publ_flag
C2 N1 H1A . 109.7 no
C2 N1 H1C . 110.5 no
H1A N1 H1C . 109.6 no
C2 N1 H1B . 108.4 no
H1A N1 H1B . 107.7 no
H1B N1 H1C . 110.9 no
N1 C2 C3 . 110.88(14) no
N1 C2 H2A . 109.5 no
C3 C2 H2A . 109.5 no
N1 C2 H2B . 109.5 no
C3 C2 H2B . 109.5 no
H2A C2 H2B . 108.1 no
C2 C3 C4 . 112.26(15) no
C2 C3 H3A . 109.2 no
C4 C3 H3A . 109.2 no
C2 C3 H3B . 109.2 no
C4 C3 H3B . 109.2 no
H3A C3 H3B . 107.9 no
C4 C4 C3 2_666 112.50(19) no
C4 C4 H4A 2_666 109.1 no
C3 C4 H4A . 109.1 no
C4 C4 H4B 2_666 109.1 no
C3 C4 H4B . 109.1 no
H4A C4 H4B . 107.8 no
C6 C5 Cl1 . 115.00(13) no
C6 C5 H5A . 108.5 no
Cl1 C5 H5A . 108.5 no
C6 C5 H5B . 108.5 no
Cl1 C5 H5B . 108.5 no
H5A C5 H5B . 107.5 no
O2 C6 O1 . 126.87(17) no
O2 C6 C5 . 113.52(15) no
O1 C6 C5 . 119.60(16) no

loop_
_geom_bond_atom_site_label_1
_geom_bond_atom_site_label_2
_geom_bond_site_symmetry_2
_geom_bond_distance
_geom_bond_publ_flag
N1 C2 . 1.477(2) no
N1 H1A . 0.88 no
N1 H1B . 0.88 no
N1 H1C . 0.88 no
C2 C3 . 1.503(2) y
C2 H2A . 0.99 no
C2 H2B . 0.99 no
C3 C4 . 1.510(2) y
C3 H3A . 0.99 no
C3 H3B . 0.99 no
C4 C4 2_666 1.509(3) y
C4 H4A . 0.99 no
C4 H4B . 0.99 no
C5 C6 . 1.517(3) no
C5 H5A . 0.99 no
C5 H5B . 0.99 no
C5 Cl1 . 1.7742(19) y
C6 O1 . 1.253(2) y
C6 O2 . 1.236(2) y

loop_
_geom_hbond_atom_site_label_D
_geom_hbond_atom_site_label_H
_geom_hbond_atom_site_label_A
_geom_hbond_site_symmetry_A
_geom_hbond_distance_DH
_geom_hbond_distance_HA
_geom_hbond_distance_DA
_geom_hbond_angle_DHA
_geom_hbond_publ_flag
N1 H1A O1 . 0.88 1.95 2.801(2) 163 y
N1 H1B O2 2_665 0.88 1.86 2.739(2) 177 y
N1 H1C O1 2_765 0.88 1.99 2.814(2) 154 y
N1 H1C O2 1_545 0.88 2.59 3.020(2) 111 y

loop_
_geom_torsion_atom_site_label_1
_geom_torsion_atom_site_label_2
_geom_torsion_atom_site_label_3
_geom_torsion_atom_site_label_4
_geom_torsion_site_symmetry_4
_geom_torsion
_geom_torsion_publ_flag
N1 C2 C3 C4 . 174.78(15) no
C2 C3 C4 C4 2_666 -179.73(19) no
Cl1 C5 C6 O1 . -16.3(2) y
Cl1 C5 C6 O2 . 165.29(13) y
